data_2242669
loop_
_publ_author_name
'Gomes, Ligia R.'
'de Souza, Marcus V. N.'
'Da Costa, Cristiane F.'
'Wardell, James L.'
'Low, John Nicolson'

_publ_section_title
;
 Crystal structures and Hirshfeld surfaces of four methoxybenzaldehyde
 oxime derivatives, 2-MeO-<i>X</i>C~6~H~3~C=NOH (<i>X</i> = H and 2-, 3-
 and 4-MeO): different conformations and hydrogen-bonding patterns
;
_journal_coeditor_code QM2129
_journal_issue 11
_journal_name_full 'Acta Crystallographica Section E'
_journal_page_first 1553
_journal_page_last 1560
_journal_paper_doi 10.1107/S2056989018014020
_journal_volume 74
_journal_year 2018
_chemical_formula_iupac 'C9 H11 N O3'
_chemical_formula_moiety 'C9 H11 N O3'
_chemical_formula_sum 'C9 H11 N O3'
_chemical_formula_weight 181.19
_chemical_name_systematic '2,5-Dimethoxybenzaldehyde oxime'
_space_group_crystal_system monoclinic
_space_group_IT_number 14
_space_group_name_Hall '-P 2ybc'
_space_group_name_H-M_alt 'P 1 21/c 1'
_symmetry_space_group_name_Hall '-P 2ybc'
_symmetry_space_group_name_H-M 'P 1 21/c 1'
_atom_sites_solution_hydrogens mixed
_audit_creation_method SHELXL-2017/1
_cell_angle_alpha 90
_cell_angle_beta 90.555(2)
_cell_angle_gamma 90
_cell_formula_units_Z 8
_cell_length_a 7.64800(10)
_cell_length_b 21.3380(4)
_cell_length_c 10.9421(2)
_cell_measurement_reflns_used 21005
_cell_measurement_temperature 100(2)
_cell_measurement_theta_max 32.1260
_cell_measurement_theta_min 2.0760
_cell_volume 1785.59(5)
_computing_cell_refinement
;
CrysAlis PRO (Rigaku OD, 2017)
;
_computing_data_collection
;
CrysAlis PRO (Rigaku OD, 2017)
;
_computing_data_reduction
;
CrysAlis PRO (Rigaku OD, 2017)
;
_computing_molecular_graphics
;
Mercury (Macrae <i>et al.</i>,  2006)
;
_computing_publication_material
;
OSCAIL (McArdle <i>et al.</i>,  2004),
SHELXL (Sheldrick, 2015b) and
PLATON (Spek, 2009)
;
_computing_structure_refinement
;
OSCAIL (McArdle <i>et al.</i>,  2004),
<i>ShelXle</i> (H\"ubschle <i>et al.</i>,  2011) and
SHELXL (Sheldrick, 2015b)
;
_computing_structure_solution
;
OSCAIL (McArdle <i>et al.</i>,  2004) and
SHELXT (Sheldrick, 2015a)
;
_diffrn_ambient_temperature 100(2)
_diffrn_detector 'hybrid pixel detector'
_diffrn_detector_area_resol_mean 10
_diffrn_measured_fraction_theta_full 0.999
_diffrn_measured_fraction_theta_max 0.999
_diffrn_measurement_device 'four-circle diffractometer'
_diffrn_measurement_device_type
;
Rigaku FRE+ equipped with VHF Varimax confocal mirrors and an AFC12 goniometer
and HyPix 6000 detector
;
_diffrn_measurement_method 'profile data from \w-scans'
_diffrn_measurement_specimen_support 'MiTeGen MicroLoop'
_diffrn_radiation_monochromator 'Confocal mirrors, VHF Varimax'
_diffrn_radiation_probe x-ray
_diffrn_radiation_type 'Mo K\a'
_diffrn_radiation_wavelength 0.71075
_diffrn_reflns_av_R_equivalents 0.0195
_diffrn_reflns_av_unetI/netI 0.0091
_diffrn_reflns_limit_h_max 9
_diffrn_reflns_limit_h_min -9
_diffrn_reflns_limit_k_max 27
_diffrn_reflns_limit_k_min -27
_diffrn_reflns_limit_l_max 14
_diffrn_reflns_limit_l_min -14
_diffrn_reflns_number 38753
_diffrn_reflns_theta_full 25.242
_diffrn_reflns_theta_max 27.482
_diffrn_reflns_theta_min 1.909
_diffrn_source 'Rotating Anode'
_diffrn_source_current 55.0
_diffrn_source_power 2.475
_diffrn_source_voltage 45.0
_exptl_absorpt_coefficient_mu 0.102
_exptl_absorpt_correction_T_max 1.00000
_exptl_absorpt_correction_T_min 0.93451
_exptl_absorpt_correction_type multi-scan
_exptl_absorpt_process_details
;
(CrysAlis PRO; Rigaku OD, 2017)
;
_exptl_crystal_colour colourless
_exptl_crystal_density_diffrn 1.348
_exptl_crystal_description block
_exptl_crystal_F_000 768
_exptl_crystal_size_max 0.200
_exptl_crystal_size_mid 0.150
_exptl_crystal_size_min 0.130
_refine_diff_density_max 0.315
_refine_diff_density_min -0.186
_refine_ls_extinction_method none
_refine_ls_goodness_of_fit_ref 1.061
_refine_ls_hydrogen_treatment mixed
_refine_ls_matrix_type full
_refine_ls_number_parameters 247
_refine_ls_number_reflns 4082
_refine_ls_number_restraints 0
_refine_ls_restrained_S_all 1.061
_refine_ls_R_factor_all 0.0330
_refine_ls_R_factor_gt 0.0308
_refine_ls_shift/su_max 0.001
_refine_ls_shift/su_mean 0.000
_refine_ls_structure_factor_coef Fsqd
_refine_ls_weighting_details 'w=1/[\s^2^(Fo^2^)+(0.0477P)^2^+0.5056P] where P=(Fo^2^+2Fc^2^)/3'
_refine_ls_weighting_scheme calc
_refine_ls_wR_factor_gt 0.0844
_refine_ls_wR_factor_ref 0.0861
_reflns_number_gt 3761
_reflns_number_total 4082
_reflns_threshold_expression 'I > 2\s(I)'
_cod_data_source_file qm2129sup1.cif
_cod_data_source_block 4
_cod_database_code 2242669
_shelx_space_group_comment
;
The symmetry employed for this shelxl refinement is uniquely defined
by the following loop, which should always be used as a source of
symmetry information in preference to the above space-group names.
They are only intended as comments.
;
_shelx_estimated_absorpt_t_min 0.980
_shelx_estimated_absorpt_t_max 0.987

loop_
_space_group_symop_operation_xyz
'x, y, z'
'-x, y+1/2, -z+1/2'
'-x, -y, -z'
'x, -y-1/2, z-1/2'

loop_
_atom_site_type_symbol
_atom_site_label
_atom_site_fract_x
_atom_site_fract_y
_atom_site_fract_z
_atom_site_U_iso_or_equiv
_atom_site_adp_type
_atom_site_calc_flag
_atom_site_occupancy
O O121 1.05737(9) 0.46081(3) 0.23188(6) 0.01640(15) Uani d 1
O O221 0.33772(9) 0.09728(3) 0.32374(6) 0.01705(15) Uani d 1
O O151 0.88735(9) 0.21358(3) 0.13343(6) 0.01629(14) Uani d 1
O O213 0.63115(9) 0.03239(3) 0.60782(6) 0.01852(15) Uani d 1
H H213 0.6028(19) -0.0064(7) 0.5898(13) 0.036(4) Uiso d 1
O O251 0.47197(9) 0.34248(3) 0.46029(6) 0.01810(15) Uani d 1
O O113 0.84907(9) 0.45697(3) 0.56752(6) 0.01890(15) Uani d 1
H H113 0.905(2) 0.4914(7) 0.5868(13) 0.036(4) Uiso d 1
N N112 0.92134(10) 0.44408(4) 0.45300(7) 0.01543(16) Uani d 1
N N212 0.53640(10) 0.06589(4) 0.51894(7) 0.01507(16) Uani d 1
C C11 0.92057(11) 0.36690(4) 0.29191(8) 0.01265(17) Uani d 1
C C12 1.01564(11) 0.40037(4) 0.20387(8) 0.01345(17) Uani d 1
C C13 1.06269(12) 0.37068(4) 0.09534(8) 0.01520(18) Uani d 1
H H13 1.125790 0.393201 0.035247 0.018 Uiso calc 1
C C14 1.01792(11) 0.30839(4) 0.07452(8) 0.01529(18) Uani d 1
H H14 1.051935 0.288508 0.000789 0.018 Uiso calc 1
C C15 0.92359(11) 0.27498(4) 0.16103(8) 0.01354(17) Uani d 1
C C16 0.87441(11) 0.30442(4) 0.26854(8) 0.01321(17) Uani d 1
H H16 0.808499 0.281887 0.327125 0.016 Uiso calc 1
C C21 0.47308(11) 0.17198(4) 0.45403(8) 0.01312(17) Uani d 1
C C22 0.36691(11) 0.15892(4) 0.35049(8) 0.01327(17) Uani d 1
C C23 0.29914(11) 0.20820(4) 0.28236(8) 0.01541(18) Uani d 1
H H23 0.229476 0.199464 0.212053 0.018 Uiso calc 1
C C24 0.33136(12) 0.27053(4) 0.31516(8) 0.01597(18) Uani d 1
H H24 0.284202 0.303707 0.267240 0.019 Uiso calc 1
C C25 0.43233(11) 0.28369(4) 0.41782(8) 0.01448(18) Uani d 1
C C26 0.50301(11) 0.23437(4) 0.48551(8) 0.01430(17) Uani d 1
H H26 0.573634 0.243537 0.555138 0.017 Uiso calc 1
C C111 0.86582(11) 0.39220(4) 0.40987(8) 0.01383(17) Uani d 1
H H111 0.784786 0.368751 0.456649 0.017 Uiso calc 1
C C121 1.16522(14) 0.49466(5) 0.14906(9) 0.0233(2) Uani d 1
H H12A 1.188699 0.536566 0.181970 0.035 Uiso calc 1
H H12B 1.105118 0.498388 0.069891 0.035 Uiso calc 1
H H12C 1.275896 0.472247 0.138464 0.035 Uiso calc 1
C C151 0.79088(13) 0.17920(4) 0.22231(9) 0.01864(19) Uani d 1
H H15A 0.769266 0.136629 0.192162 0.028 Uiso calc 1
H H15B 0.679003 0.200181 0.236846 0.028 Uiso calc 1
H H15C 0.858216 0.177225 0.298868 0.028 Uiso calc 1
C C211 0.55768(11) 0.12487(4) 0.53198(8) 0.01470(18) Uani d 1
H H211 0.632715 0.139016 0.595943 0.018 Uiso calc 1
C C221 0.24158(15) 0.08339(5) 0.21389(9) 0.0238(2) Uani d 1
H H22A 0.233090 0.037865 0.203679 0.036 Uiso calc 1
H H22B 0.302042 0.101530 0.143698 0.036 Uiso calc 1
H H22C 0.123897 0.101296 0.219223 0.036 Uiso calc 1
C C251 0.41248(14) 0.39453(4) 0.38939(9) 0.0225(2) Uani d 1
H H25A 0.453866 0.433561 0.426991 0.034 Uiso calc 1
H H25B 0.284384 0.394557 0.386171 0.034 Uiso calc 1
H H25C 0.458345 0.391238 0.306319 0.034 Uiso calc 1

loop_
_atom_site_aniso_label
_atom_site_aniso_U_11
_atom_site_aniso_U_22
_atom_site_aniso_U_33
_atom_site_aniso_U_12
_atom_site_aniso_U_13
_atom_site_aniso_U_23
O121 0.0203(3) 0.0116(3) 0.0174(3) -0.0029(2) 0.0052(2) -0.0001(2)
O221 0.0220(3) 0.0133(3) 0.0157(3) -0.0018(2) -0.0063(2) -0.0012(2)
O151 0.0188(3) 0.0128(3) 0.0173(3) -0.0015(2) 0.0015(2) -0.0033(2)
O213 0.0230(3) 0.0136(3) 0.0189(3) 0.0017(3) -0.0077(3) 0.0021(2)
O251 0.0208(3) 0.0111(3) 0.0223(3) -0.0006(2) -0.0048(3) 0.0004(2)
O113 0.0263(4) 0.0160(3) 0.0145(3) -0.0053(3) 0.0077(3) -0.0043(2)
N112 0.0186(4) 0.0148(4) 0.0129(3) -0.0001(3) 0.0039(3) -0.0015(3)
N212 0.0165(4) 0.0146(4) 0.0140(4) 0.0020(3) -0.0027(3) 0.0020(3)
C11 0.0114(4) 0.0128(4) 0.0137(4) 0.0010(3) -0.0013(3) -0.0004(3)
C12 0.0123(4) 0.0122(4) 0.0158(4) 0.0007(3) -0.0006(3) 0.0003(3)
C13 0.0151(4) 0.0163(4) 0.0142(4) 0.0007(3) 0.0015(3) 0.0019(3)
C14 0.0152(4) 0.0173(4) 0.0133(4) 0.0021(3) 0.0003(3) -0.0024(3)
C15 0.0116(4) 0.0126(4) 0.0164(4) 0.0013(3) -0.0030(3) -0.0015(3)
C16 0.0117(4) 0.0133(4) 0.0146(4) 0.0001(3) -0.0004(3) 0.0010(3)
C21 0.0125(4) 0.0141(4) 0.0128(4) -0.0005(3) 0.0012(3) 0.0007(3)
C22 0.0126(4) 0.0133(4) 0.0139(4) -0.0012(3) 0.0012(3) -0.0007(3)
C23 0.0140(4) 0.0175(4) 0.0147(4) 0.0001(3) -0.0017(3) -0.0001(3)
C24 0.0145(4) 0.0153(4) 0.0180(4) 0.0020(3) -0.0010(3) 0.0026(3)
C25 0.0128(4) 0.0127(4) 0.0179(4) -0.0009(3) 0.0017(3) -0.0003(3)
C26 0.0133(4) 0.0159(4) 0.0137(4) -0.0010(3) -0.0008(3) -0.0002(3)
C111 0.0139(4) 0.0135(4) 0.0141(4) -0.0004(3) 0.0016(3) 0.0010(3)
C121 0.0312(5) 0.0160(4) 0.0228(5) -0.0063(4) 0.0096(4) 0.0015(4)
C151 0.0245(5) 0.0131(4) 0.0183(4) -0.0024(3) 0.0002(4) -0.0005(3)
C211 0.0145(4) 0.0160(4) 0.0135(4) -0.0011(3) -0.0018(3) -0.0005(3)
C221 0.0321(5) 0.0188(4) 0.0204(5) -0.0043(4) -0.0119(4) -0.0020(4)
C251 0.0280(5) 0.0131(4) 0.0263(5) 0.0018(4) -0.0035(4) 0.0027(4)

loop_
_atom_type_symbol
_atom_type_description
_atom_type_scat_dispersion_real
_atom_type_scat_dispersion_imag
_atom_type_scat_source
C C 0.0033 0.0016 'International Tables Vol C Tables 4.2.6.8 and 6.1.1.4'
H H 0.0000 0.0000 'International Tables Vol C Tables 4.2.6.8 and 6.1.1.4'
N N 0.0061 0.0033 'International Tables Vol C Tables 4.2.6.8 and 6.1.1.4'
O O 0.0106 0.0060 'International Tables Vol C Tables 4.2.6.8 and 6.1.1.4'

loop_
_geom_angle_atom_site_label_1
_geom_angle_atom_site_label_2
_geom_angle_atom_site_label_3
_geom_angle
C12 O121 C121 118.13(7)
C22 O221 C221 117.40(7)
C15 O151 C151 116.42(7)
N212 O213 H213 101.5(10)
C25 O251 C251 117.38(7)
N112 O113 H113 100.6(10)
C111 N112 O113 111.63(7)
C211 N212 O213 111.12(7)
C16 C11 C12 119.24(8)
C16 C11 C111 115.96(8)
C12 C11 C111 124.79(8)
O121 C12 C13 123.99(8)
O121 C12 C11 116.60(8)
C13 C12 C11 119.41(8)
C14 C13 C12 120.53(8)
C14 C13 H13 119.7
C12 C13 H13 119.7
C13 C14 C15 120.42(8)
C13 C14 H14 119.8
C15 C14 H14 119.8
O151 C15 C16 124.23(8)
O151 C15 C14 116.36(8)
C16 C15 C14 119.40(8)
C15 C16 C11 120.99(8)
C15 C16 H16 119.5
C11 C16 H16 119.5
C26 C21 C22 118.53(8)
C26 C21 C211 116.18(8)
C22 C21 C211 125.29(8)
O221 C22 C23 123.76(8)
O221 C22 C21 116.92(8)
C23 C22 C21 119.32(8)
C22 C23 C24 121.27(8)
C22 C23 H23 119.4
C24 C23 H23 119.4
C25 C24 C23 119.74(8)
C25 C24 H24 120.1
C23 C24 H24 120.1
O251 C25 C24 125.45(8)
O251 C25 C26 115.32(8)
C24 C25 C26 119.23(8)
C25 C26 C21 121.89(8)
C25 C26 H26 119.1
C21 C26 H26 119.1
N112 C111 C11 123.34(8)
N112 C111 H111 118.3
C11 C111 H111 118.3
O121 C121 H12A 109.5
O121 C121 H12B 109.5
H12A C121 H12B 109.5
O121 C121 H12C 109.5
H12A C121 H12C 109.5
H12B C121 H12C 109.5
O151 C151 H15A 109.5
O151 C151 H15B 109.5
H15A C151 H15B 109.5
O151 C151 H15C 109.5
H15A C151 H15C 109.5
H15B C151 H15C 109.5
N212 C211 C21 123.80(8)
N212 C211 H211 118.1
C21 C211 H211 118.1
O221 C221 H22A 109.5
O221 C221 H22B 109.5
H22A C221 H22B 109.5
O221 C221 H22C 109.5
H22A C221 H22C 109.5
H22B C221 H22C 109.5
O251 C251 H25A 109.5
O251 C251 H25B 109.5
H25A C251 H25B 109.5
O251 C251 H25C 109.5
H25A C251 H25C 109.5
H25B C251 H25C 109.5

loop_
_geom_bond_atom_site_label_1
_geom_bond_atom_site_label_2
_geom_bond_distance
O121 C12 1.3628(10)
O121 C121 1.4275(11)
O221 C22 1.3653(10)
O221 C221 1.4339(11)
O151 C15 1.3721(10)
O151 C151 1.4291(11)
O213 N212 1.4029(9)
O213 H213 0.877(15)
O251 C25 1.3706(10)
O251 C251 1.4268(11)
O113 N112 1.4017(9)
O113 H113 0.875(16)
N112 C111 1.2747(11)
N212 C211 1.2767(12)
C11 C16 1.4020(12)
C11 C12 1.4072(12)
C11 C111 1.4639(12)
C12 C13 1.3962(12)
C13 C14 1.3908(12)
C13 H13 0.9500
C14 C15 1.3921(12)
C14 H14 0.9500
C15 C16 1.3887(12)
C16 H16 0.9500
C21 C26 1.3935(12)
C21 C22 1.4151(12)
C21 C211 1.4651(12)
C22 C23 1.3866(12)
C23 C24 1.3988(12)
C23 H23 0.9500
C24 C25 1.3858(12)
C24 H24 0.9500
C25 C26 1.3929(12)
C26 H26 0.9500
C111 H111 0.9500
C121 H12A 0.9800
C121 H12B 0.9800
C121 H12C 0.9800
C151 H15A 0.9800
C151 H15B 0.9800
C151 H15C 0.9800
C211 H211 0.9500
C221 H22A 0.9800
C221 H22B 0.9800
C221 H22C 0.9800
C251 H25A 0.9800
C251 H25B 0.9800
C251 H25C 0.9800

loop_
_geom_hbond_atom_site_label_D
_geom_hbond_atom_site_label_H
_geom_hbond_atom_site_label_A
_geom_hbond_site_symmetry_A
_geom_hbond_distance_DH
_geom_hbond_distance_HA
_geom_hbond_distance_DA
_geom_hbond_angle_DHA
_geom_hbond_publ_flag
O113 H113 O121 3_766 0.875(16) 2.247(15) 2.8944(9) 130.7(12) yes
O113 H113 N112 3_766 0.875(16) 1.965(16) 2.7567(10) 149.9(13) yes
O213 H213 O221 3_656 0.877(15) 2.204(15) 2.8758(9) 133.1(12) yes
O213 H213 N212 3_656 0.877(15) 2.034(15) 2.8160(10) 147.9(13) yes
C111 H111 O251 . 0.95 2.46 3.2458(11) 140 yes
C121 H12C N212 4_665 0.98 2.53 3.4400(13) 155 yes
C151 H15A O113 4_565 0.98 2.50 3.3947(11) 152 yes
C14 H14 Cg2 4_665 0.95 2.98 3.6656(9) 130 yes
C151 H15B Cg2 . 0.98 2.72 3.5973(10) 149 yes
C24 H24 Cg1 1_455 0.95 2.67 3.4281(10) 137 yes
C211 H211 Cg1 4_566 0.95 2.78 3.6272(9) 149 yes

loop_
_geom_torsion_atom_site_label_1
_geom_torsion_atom_site_label_2
_geom_torsion_atom_site_label_3
_geom_torsion_atom_site_label_4
_geom_torsion
C121 O121 C12 C13 -4.21(13)
C121 O121 C12 C11 175.24(8)
C16 C11 C12 O121 -179.74(7)
C111 C11 C12 O121 -0.50(13)
C16 C11 C12 C13 -0.26(13)
C111 C11 C12 C13 178.98(8)
O121 C12 C13 C14 178.77(8)
C11 C12 C13 C14 -0.67(13)
C12 C13 C14 C15 0.80(13)
C151 O151 C15 C16 0.74(12)
C151 O151 C15 C14 179.85(8)
C13 C14 C15 O151 -179.15(8)
C13 C14 C15 C16 0.01(13)
O151 C15 C16 C11 178.13(8)
C14 C15 C16 C11 -0.95(13)
C12 C11 C16 C15 1.08(13)
C111 C11 C16 C15 -178.23(8)
C221 O221 C22 C23 4.54(13)
C221 O221 C22 C21 -175.35(8)
C26 C21 C22 O221 -178.79(8)
C211 C21 C22 O221 1.91(13)
C26 C21 C22 C23 1.31(12)
C211 C21 C22 C23 -177.99(8)
O221 C22 C23 C24 179.06(8)
C21 C22 C23 C24 -1.05(13)
C22 C23 C24 C25 -0.22(13)
C251 O251 C25 C24 -3.63(13)
C251 O251 C25 C26 175.86(8)
C23 C24 C25 O251 -179.32(8)
C23 C24 C25 C26 1.21(13)
O251 C25 C26 C21 179.53(8)
C24 C25 C26 C21 -0.94(13)
C22 C21 C26 C25 -0.32(13)
C211 C21 C26 C25 179.03(8)
O113 N112 C111 C11 -179.60(8)
C16 C11 C111 N112 168.18(8)
C12 C11 C111 N112 -11.08(14)
O213 N212 C211 C21 -178.99(8)
C26 C21 C211 N212 176.46(8)
C22 C21 C211 N212 -4.24(14)

_cod_database_fobs_code 2242669
